data_4309825
loop_
_publ_author_name
'Mohamed Osman Awaleh'
'Antonella Badia'
'Fran\,cois Brisse'

_publ_contact_author_address
;
      Universit\'e de Montr\'eal
      D\'epartement de Chimie
      C.P. 6128, Succ. Centre-ville
      Montr\'eal, Qu\'ebec
      Canada, H3C 3J7
;
_publ_contact_author_email francois.brisse@umontreal.ca
_publ_contact_author_fax '+1 514 343 7586'
_publ_contact_author_name 'Dr Fran\,cois Brisse'
_publ_contact_author_phone '+1 514 343 2088'
_publ_section_title
;
Coordination Networks with Flexible Ligands Based on Silver(I) Salts:
Complexes of 1,3-Bis(phenylthio)propane with Silver(I) Salts of PF6-,
CF3COO-, CF3CF2COO-, CF3CF2CF2COO-,p-TsO-, and CF3SO3-
;
_journal_name_full 'Inorganic Chemistry'
_journal_page_first 7833
_journal_page_last 7845
_journal_paper_doi 10.1021/ic050617n
_journal_volume 44
_journal_year 2005
_chemical_compound_source 'Synthesized by the authors. See text'
_chemical_formula_moiety 'C60 H64 Ag2 S8, 2(F6 P), 2(C3 H6 O)'
_chemical_formula_sum 'C66 H76 Ag2 F12 O2 P2 S8'
_chemical_formula_weight 1663.43
_chemical_name_systematic
;
 ?
;
_space_group_IT_number 14
_symmetry_cell_setting monoclinic
_symmetry_space_group_name_Hall '-P 2ybc'
_symmetry_space_group_name_H-M 'P 1 21/c 1'
_atom_sites_solution_hydrogens geom
_atom_sites_solution_primary direct
_atom_sites_solution_secondary difmap
_audit_creation_method SHELXL-97
_cell_angle_alpha 90.00
_cell_angle_beta 95.253(10)
_cell_angle_gamma 90.00
_cell_formula_units_Z 4
_cell_length_a 26.729(3)
_cell_length_b 13.0101(10)
_cell_length_c 20.980(2)
_cell_measurement_reflns_used 7499
_cell_measurement_temperature 220(2)
_cell_measurement_theta_max 72.82
_cell_measurement_theta_min 3.32
_cell_volume 7265.1(12)
_computing_cell_refinement 'SMART (Bruker, 1999)'
_computing_data_collection 'SMART (Bruker, 1999)'
_computing_data_reduction 'SAINT (Bruker, 1999)'
_computing_molecular_graphics 'SHELXTL (Bruker, 1997)'
_computing_publication_material 'UdMX (local program)'
_computing_structure_refinement 'SHELXL97 (Sheldrick, 1997)'
_computing_structure_solution 'SHELXS97 (Sheldrick, 1997)'
_diffrn_ambient_temperature 220(2)
_diffrn_detector_area_resol_mean 5.5
_diffrn_measured_fraction_theta_full 0.989
_diffrn_measured_fraction_theta_max 0.989
_diffrn_measurement_device_type 'Bruker Smart 2000'
_diffrn_measurement_method \w
_diffrn_radiation_monochromator graphite
_diffrn_radiation_source 'X-ray Sealed Tube'
_diffrn_radiation_type CuK\a
_diffrn_radiation_wavelength 1.54178
_diffrn_reflns_av_R_equivalents 0.054
_diffrn_reflns_av_sigmaI/netI 0.0338
_diffrn_reflns_limit_h_max 32
_diffrn_reflns_limit_h_min -33
_diffrn_reflns_limit_k_max 13
_diffrn_reflns_limit_k_min -15
_diffrn_reflns_limit_l_max 25
_diffrn_reflns_limit_l_min -26
_diffrn_reflns_number 88319
_diffrn_reflns_theta_full 72.98
_diffrn_reflns_theta_max 72.98
_diffrn_reflns_theta_min 1.66
_diffrn_standards_decay_% -0.34
_diffrn_standards_number 617
_exptl_absorpt_coefficient_mu 7.514
_exptl_absorpt_correction_T_max 0.324
_exptl_absorpt_correction_T_min 0.112
_exptl_absorpt_correction_type multi-scan
_exptl_absorpt_process_details 'Sadabs (Sheldrick,1996)'
_exptl_crystal_colour Colorless
_exptl_crystal_density_diffrn 1.521
_exptl_crystal_density_method 'not measured'
_exptl_crystal_description block
_exptl_crystal_F_000 3392
_exptl_crystal_size_max 0.35
_exptl_crystal_size_mid 0.25
_exptl_crystal_size_min 0.15
_refine_diff_density_max 2.133
_refine_diff_density_min -1.187
_refine_diff_density_rms 0.142
_refine_ls_extinction_method none
_refine_ls_goodness_of_fit_ref 1.072
_refine_ls_hydrogen_treatment constr
_refine_ls_matrix_type full
_refine_ls_number_parameters 801
_refine_ls_number_reflns 14354
_refine_ls_number_restraints 0
_refine_ls_restrained_S_all 1.072
_refine_ls_R_factor_all 0.0727
_refine_ls_R_factor_gt 0.0622
_refine_ls_shift/su_max 0.001
_refine_ls_shift/su_mean 0.000
_refine_ls_structure_factor_coef Fsqd
_refine_ls_weighting_details 'calc w=1/[\s^2^(Fo^2^)+(0.1283P)^2^] where P=(Fo^2^+2Fc^2^)/3'
_refine_ls_weighting_scheme calc
_refine_ls_wR_factor_gt 0.1746
_refine_ls_wR_factor_ref 0.1831
_reflns_number_gt 11313
_reflns_number_total 14354
_reflns_threshold_expression I>2\s(I)
_cod_data_source_file ic050617nsi20050421_105116.cif
_cod_data_source_block Complex1
_cod_depositor_comments
;
The following automatic conversions were performed:
'_symmetry_cell_setting' value 'Monoclinic' changed to 'monoclinic'
according to '/home/saulius/struct/CIF-dictionaries/cif_core.dic'
dictionary named 'cif_core.dic' version 2.4.1 from
2010-06-29.

'_geom_angle_publ_flag' value 'Y' changed to 'y' according to
'/home/saulius/struct/CIF-dictionaries/cif_core.dic' dictionary named
'cif_core.dic' version 2.4.1 from 2010-06-29 (148
times).

'_geom_bond_publ_flag' value 'Y' changed to 'y' according to
'/home/saulius/struct/CIF-dictionaries/cif_core.dic' dictionary named
'cif_core.dic' version 2.4.1 from 2010-06-29 (101 time).

Automatic conversion script
Id: cif_fix_enum 1527 2010-12-29 10:47:43Z saulius 
;
_cod_original_cell_volume 7265.3(12)
_cod_database_code 4309825

loop_
_symmetry_equiv_pos_as_xyz
'x, y, z'
'-x, y+1/2, -z+1/2'
'-x, -y, -z'
'x, -y-1/2, z-1/2'

loop_
_atom_site_label
_atom_site_type_symbol
_atom_site_fract_x
_atom_site_fract_y
_atom_site_fract_z
_atom_site_U_iso_or_equiv
_atom_site_adp_type
_atom_site_occupancy
_atom_site_symmetry_multiplicity
_atom_site_calc_flag
_atom_site_refinement_flags
_atom_site_disorder_assembly
_atom_site_disorder_group
Ag1 Ag 0.371028(11) 0.63763(2) 0.259651(14) 0.04213(9) Uani 1 1 d . . .
Ag2 Ag 0.126564(10) 0.10895(2) 0.244072(14) 0.04091(9) Uani 1 1 d . . .
S1 S 0.39283(4) 0.79089(8) 0.18792(5) 0.0414(2) Uani 1 1 d . . .
S2 S 0.54348(4) 1.08095(8) 0.18382(5) 0.0433(2) Uani 1 1 d . . .
S3 S 0.32564(4) 0.50755(8) 0.18500(5) 0.0475(2) Uani 1 1 d . . .
S4 S 0.17744(4) 0.21177(8) 0.16638(5) 0.0427(2) Uani 1 1 d . . .
S5 S 0.31957(4) 0.71602(8) 0.34485(5) 0.0408(2) Uani 1 1 d . . .
S6 S 0.17270(4) 0.94217(8) 0.27276(5) 0.0480(2) Uani 1 1 d . . .
S7 S 0.04038(4) 0.06004(8) 0.18454(5) 0.0439(2) Uani 1 1 d . . .
S8 S -0.10502(3) -0.24340(8) 0.18129(5) 0.0395(2) Uani 1 1 d . . .
P1 P 0.38734(6) 0.07877(14) 0.34421(7) 0.0711(4) Uani 1 1 d . . .
P2 P 0.10563(6) 0.55430(12) 0.16838(7) 0.0662(4) Uani 1 1 d . . .
F11 F 0.3749(2) 0.0473(5) 0.2733(2) 0.145(2) Uani 1 1 d . . .
F12 F 0.3376(2) 0.1301(7) 0.3381(4) 0.252(5) Uani 1 1 d . . .
F13 F 0.3988(2) 0.1093(5) 0.4172(2) 0.149(2) Uani 1 1 d . . .
F14 F 0.43964(19) 0.0241(4) 0.3492(3) 0.148(2) Uani 1 1 d . . .
F15 F 0.3637(3) -0.0171(7) 0.3659(4) 0.276(5) Uani 1 1 d . . .
F16 F 0.4116(3) 0.1775(5) 0.3280(3) 0.221(4) Uani 1 1 d . . .
F21 F 0.0762(3) 0.5948(7) 0.2216(3) 0.274(4) Uani 1 1 d . . .
F22 F 0.0916(2) 0.6428(6) 0.1287(5) 0.259(5) Uani 1 1 d . . .
F23 F 0.1357(2) 0.5096(6) 0.1195(3) 0.196(3) Uani 1 1 d . . .
F24 F 0.1198(2) 0.4678(7) 0.2133(5) 0.284(5) Uani 1 1 d . . .
F25 F 0.1540(2) 0.6126(5) 0.1941(3) 0.158(2) Uani 1 1 d . . .
F26 F 0.05551(16) 0.4955(4) 0.1476(2) 0.1143(15) Uani 1 1 d . . .
O1 O 0.2596(3) 0.7388(7) 0.0132(4) 0.174(3) Uani 1 1 d . . .
O2 O 0.2426(2) 0.1873(6) 0.4489(4) 0.167(3) Uani 1 1 d . . .
C11 C 0.41295(16) 0.7355(3) 0.11679(19) 0.0420(9) Uani 1 1 d . . .
C12 C 0.37630(19) 0.7236(4) 0.0663(2) 0.0563(12) Uani 1 1 d . . .
H12 H 0.3433 0.7460 0.0703 0.068 Uiso 1 1 calc R . .
C13 C 0.3884(2) 0.6785(4) 0.0099(2) 0.0704(16) Uani 1 1 d . . .
H13 H 0.3635 0.6706 -0.0244 0.084 Uiso 1 1 calc R . .
C14 C 0.4373(2) 0.6448(4) 0.0033(3) 0.0703(16) Uani 1 1 d . . .
H14 H 0.4456 0.6139 -0.0349 0.084 Uiso 1 1 calc R . .
C15 C 0.4732(2) 0.6579(4) 0.0542(3) 0.0647(14) Uani 1 1 d . . .
H15 H 0.5064 0.6369 0.0503 0.078 Uiso 1 1 calc R . .
C16 C 0.46126(17) 0.7013(4) 0.1110(2) 0.0515(11) Uani 1 1 d . . .
H16 H 0.4860 0.7076 0.1456 0.062 Uiso 1 1 calc R . .
C17 C 0.44929(15) 0.8445(3) 0.22883(19) 0.0416(9) Uani 1 1 d . . .
H17A H 0.4424 0.8658 0.2720 0.050 Uiso 1 1 calc R . .
H17B H 0.4754 0.7916 0.2331 0.050 Uiso 1 1 calc R . .
C18 C 0.46838(14) 0.9365(3) 0.19339(19) 0.0409(9) Uani 1 1 d . . .
H18A H 0.4427 0.9905 0.1901 0.049 Uiso 1 1 calc R . .
H18B H 0.4747 0.9159 0.1499 0.049 Uiso 1 1 calc R . .
C19 C 0.51661(15) 0.9782(3) 0.22839(19) 0.0450(10) Uani 1 1 d . . .
H19A H 0.5411 0.9223 0.2351 0.054 Uiso 1 1 calc R . .
H19B H 0.5095 1.0040 0.2705 0.054 Uiso 1 1 calc R . .
C21 C 0.55868(14) 1.0205(3) 0.1120(2) 0.0411(9) Uani 1 1 d . . .
C22 C 0.57077(18) 0.9165(4) 0.1076(2) 0.0561(12) Uani 1 1 d . . .
H22 H 0.5717 0.8741 0.1440 0.067 Uiso 1 1 calc R . .
C23 C 0.5812(2) 0.8771(4) 0.0506(3) 0.0703(16) Uani 1 1 d . . .
H23 H 0.5875 0.8063 0.0476 0.084 Uiso 1 1 calc R . .
C24 C 0.5829(2) 0.9369(5) -0.0030(3) 0.0812(19) Uani 1 1 d . . .
H24 H 0.5922 0.9089 -0.0415 0.097 Uiso 1 1 calc R . .
C25 C 0.5701(2) 1.0417(5) 0.0013(3) 0.0734(16) Uani 1 1 d . . .
H25 H 0.5696 1.0841 -0.0351 0.088 Uiso 1 1 calc R . .
C26 C 0.55841(18) 1.0819(4) 0.0587(2) 0.0562(12) Uani 1 1 d . . .
H26 H 0.5502 1.1519 0.0615 0.067 Uiso 1 1 calc R . .
C31 C 0.37155(15) 0.4163(3) 0.1652(2) 0.0419(9) Uani 1 1 d . . .
C32 C 0.37931(19) 0.3212(4) 0.1936(2) 0.0575(12) Uani 1 1 d . . .
H32 H 0.3599 0.2997 0.2263 0.069 Uiso 1 1 calc R . .
C33 C 0.4165(2) 0.2579(4) 0.1730(3) 0.0711(16) Uani 1 1 d . . .
H33 H 0.4214 0.1923 0.1913 0.085 Uiso 1 1 calc R . .
C34 C 0.4460(2) 0.2884(5) 0.1267(3) 0.0805(18) Uani 1 1 d . . .
H34 H 0.4711 0.2450 0.1132 0.097 Uiso 1 1 calc R . .
C35 C 0.4380(2) 0.3852(5) 0.1000(3) 0.0746(16) Uani 1 1 d . . .
H35 H 0.4582 0.4080 0.0685 0.090 Uiso 1 1 calc R . .
C36 C 0.40157(18) 0.4470(4) 0.1188(2) 0.0562(12) Uani 1 1 d . . .
H36 H 0.3966 0.5121 0.0998 0.067 Uiso 1 1 calc R . .
C37 C 0.28128(18) 0.4339(4) 0.2262(2) 0.0615(13) Uani 1 1 d . . .
H37A H 0.2995 0.3929 0.2600 0.074 Uiso 1 1 calc R . .
H37B H 0.2589 0.4810 0.2465 0.074 Uiso 1 1 calc R . .
C38 C 0.25005(16) 0.3627(3) 0.1806(2) 0.0513(11) Uani 1 1 d . . .
H38A H 0.2723 0.3177 0.1585 0.062 Uiso 1 1 calc R . .
H38B H 0.2299 0.4034 0.1484 0.062 Uiso 1 1 calc R . .
C39 C 0.21553(16) 0.2980(4) 0.2188(2) 0.0522(11) Uani 1 1 d . . .
H39A H 0.1936 0.3434 0.2410 0.063 Uiso 1 1 calc R . .
H39B H 0.2358 0.2578 0.2511 0.063 Uiso 1 1 calc R . .
C41 C 0.22120(16) 0.1233(3) 0.13847(19) 0.0420(9) Uani 1 1 d . . .
C42 C 0.2065(2) 0.0759(4) 0.0802(2) 0.0649(14) Uani 1 1 d . . .
H42 H 0.1752 0.0917 0.0583 0.078 Uiso 1 1 calc R . .
C43 C 0.2372(3) 0.0072(5) 0.0552(3) 0.091(2) Uani 1 1 d . . .
H43 H 0.2268 -0.0253 0.0162 0.109 Uiso 1 1 calc R . .
C44 C 0.2840(3) -0.0162(5) 0.0860(3) 0.0857(19) Uani 1 1 d . . .
H44 H 0.3052 -0.0635 0.0681 0.103 Uiso 1 1 calc R . .
C45 C 0.2986(2) 0.0309(5) 0.1432(3) 0.0719(16) Uani 1 1 d . . .
H45 H 0.3303 0.0160 0.1644 0.086 Uiso 1 1 calc R . .
C46 C 0.26686(18) 0.1008(4) 0.1704(2) 0.0544(11) Uani 1 1 d . . .
H46 H 0.2768 0.1319 0.2101 0.065 Uiso 1 1 calc R . .
C51 C 0.27719(16) 0.6150(3) 0.35875(18) 0.0434(9) Uani 1 1 d . . .
C52 C 0.22633(17) 0.6140(4) 0.3397(3) 0.0614(13) Uani 1 1 d . . .
H52 H 0.2115 0.6715 0.3184 0.074 Uiso 1 1 calc R . .
C53 C 0.1973(2) 0.5318(5) 0.3511(3) 0.0733(16) Uani 1 1 d . . .
H53 H 0.1625 0.5343 0.3395 0.088 Uiso 1 1 calc R . .
C54 C 0.2181(2) 0.4450(5) 0.3793(3) 0.0805(19) Uani 1 1 d . . .
H54 H 0.1982 0.3869 0.3854 0.097 Uiso 1 1 calc R . .
C55 C 0.2680(3) 0.4446(5) 0.3984(3) 0.087(2) Uani 1 1 d . . .
H55 H 0.2823 0.3859 0.4189 0.105 Uiso 1 1 calc R . .
C56 C 0.2984(2) 0.5276(4) 0.3885(3) 0.0692(15) Uani 1 1 d . . .
H56 H 0.3329 0.5253 0.4018 0.083 Uiso 1 1 calc R . .
C57 C 0.28140(16) 0.8188(3) 0.3077(2) 0.0478(10) Uani 1 1 d . . .
H57A H 0.3030 0.8659 0.2861 0.057 Uiso 1 1 calc R . .
H57B H 0.2568 0.7896 0.2752 0.057 Uiso 1 1 calc R . .
C58 C 0.25426(16) 0.8780(3) 0.3554(2) 0.0463(10) Uani 1 1 d . . .
H58A H 0.2786 0.8993 0.3907 0.056 Uiso 1 1 calc R . .
H58B H 0.2298 0.8324 0.3731 0.056 Uiso 1 1 calc R . .
C59 C 0.22683(16) 0.9730(3) 0.3275(2) 0.0530(11) Uani 1 1 d . . .
H59A H 0.2502 1.0144 0.3050 0.064 Uiso 1 1 calc R . .
H59B H 0.2159 1.0146 0.3627 0.064 Uiso 1 1 calc R . .
C61 C 0.13080(16) 0.8837(3) 0.3240(2) 0.0481(10) Uani 1 1 d . . .
C62 C 0.1129(2) 0.9368(4) 0.3730(3) 0.0686(15) Uani 1 1 d . . .
H62 H 0.1242 1.0039 0.3826 0.082 Uiso 1 1 calc R . .
C63 C 0.0778(3) 0.8909(5) 0.4089(4) 0.091(2) Uani 1 1 d . . .
H63 H 0.0658 0.9264 0.4434 0.110 Uiso 1 1 calc R . .
C64 C 0.0601(2) 0.7909(5) 0.3932(3) 0.083(2) Uani 1 1 d . . .
H64 H 0.0364 0.7590 0.4171 0.100 Uiso 1 1 calc R . .
C65 C 0.0780(2) 0.7420(4) 0.3434(3) 0.0687(15) Uani 1 1 d . . .
H65 H 0.0658 0.6761 0.3321 0.082 Uiso 1 1 calc R . .
C66 C 0.11372(17) 0.7861(3) 0.3083(3) 0.0544(12) Uani 1 1 d . . .
H66 H 0.1262 0.7502 0.2742 0.065 Uiso 1 1 calc R . .
C71 C 0.05733(16) 0.0130(3) 0.1104(2) 0.0453(10) Uani 1 1 d . . .
C72 C 0.0705(2) -0.0874(4) 0.0999(3) 0.0702(15) Uani 1 1 d . . .
H72 H 0.0719 -0.1353 0.1335 0.084 Uiso 1 1 calc R . .
C73 C 0.0815(3) -0.1173(6) 0.0399(4) 0.104(3) Uani 1 1 d . . .
H73 H 0.0883 -0.1868 0.0319 0.125 Uiso 1 1 calc R . .
C74 C 0.0827(3) -0.0456(7) -0.0089(3) 0.108(3) Uani 1 1 d . . .
H74 H 0.0928 -0.0656 -0.0488 0.130 Uiso 1 1 calc R . .
C75 C 0.0697(3) 0.0511(6) 0.0007(3) 0.094(2) Uani 1 1 d . . .
H75 H 0.0695 0.0986 -0.0331 0.113 Uiso 1 1 calc R . .
C76 C 0.0562(2) 0.0833(4) 0.0602(2) 0.0646(14) Uani 1 1 d . . .
H76 H 0.0464 0.1517 0.0663 0.078 Uiso 1 1 calc R . .
C77 C 0.01717(15) -0.0520(3) 0.22340(19) 0.0435(9) Uani 1 1 d . . .
H77A H 0.0432 -0.1053 0.2265 0.052 Uiso 1 1 calc R . .
H77B H 0.0100 -0.0338 0.2670 0.052 Uiso 1 1 calc R . .
C78 C -0.03031(15) -0.0947(3) 0.18721(19) 0.0424(9) Uani 1 1 d . . .
H78A H -0.0234 -0.1134 0.1436 0.051 Uiso 1 1 calc R . .
H78B H -0.0566 -0.0420 0.1844 0.051 Uiso 1 1 calc R . .
C79 C -0.04838(15) -0.1896(3) 0.22186(18) 0.0411(9) Uani 1 1 d . . .
H79A H -0.0547 -0.1706 0.2656 0.049 Uiso 1 1 calc R . .
H79B H -0.0219 -0.2419 0.2246 0.049 Uiso 1 1 calc R . .
C81 C -0.08517(16) -0.2911(3) 0.10829(18) 0.0408(9) Uani 1 1 d . . .
C82 C -0.1212(2) -0.2974(4) 0.0569(2) 0.0610(13) Uani 1 1 d . . .
H82 H -0.1543 -0.2759 0.0613 0.073 Uiso 1 1 calc R . .
C83 C -0.1084(3) -0.3355(5) -0.0011(3) 0.0823(19) Uani 1 1 d . . .
H83 H -0.1330 -0.3408 -0.0360 0.099 Uiso 1 1 calc R . .
C84 C -0.0593(3) -0.3660(5) -0.0076(3) 0.0787(18) Uani 1 1 d . . .
H84 H -0.0507 -0.3923 -0.0469 0.094 Uiso 1 1 calc R . .
C85 C -0.0235(2) -0.3576(5) 0.0428(3) 0.0724(16) Uani 1 1 d . . .
H85 H 0.0099 -0.3757 0.0377 0.087 Uiso 1 1 calc R . .
C86 C -0.03644(18) -0.3226(4) 0.1014(2) 0.0536(11) Uani 1 1 d . . .
H86 H -0.0121 -0.3202 0.1366 0.064 Uiso 1 1 calc R . .
C101 C 0.1836(4) 0.6857(10) 0.0129(6) 0.193(4) Uiso 1 1 d . . .
H10A H 0.1652 0.7462 -0.0029 0.290 Uiso 1 1 calc R . .
H10B H 0.1630 0.6462 0.0398 0.290 Uiso 1 1 calc R . .
H10C H 0.1917 0.6438 -0.0229 0.290 Uiso 1 1 calc R . .
C102 C 0.2279(4) 0.7159(8) 0.0487(5) 0.117(3) Uiso 1 1 d . . .
C103 C 0.2330(4) 0.7361(9) 0.1173(6) 0.193(4) Uiso 1 1 d . . .
H10D H 0.2672 0.7567 0.1306 0.290 Uiso 1 1 calc R . .
H10E H 0.2249 0.6744 0.1402 0.290 Uiso 1 1 calc R . .
H10F H 0.2101 0.7908 0.1269 0.290 Uiso 1 1 calc R . .
C201 C 0.3116(3) 0.2229(7) 0.5179(4) 0.119(2) Uiso 1 1 d . . .
H202 H 0.3410 0.2217 0.4941 0.179 Uiso 1 1 calc R . .
H203 H 0.3205 0.1976 0.5610 0.179 Uiso 1 1 calc R . .
H201 H 0.2992 0.2928 0.5199 0.179 Uiso 1 1 calc R . .
C202 C 0.2750(3) 0.1616(6) 0.4880(4) 0.091(2) Uiso 1 1 d . . .
C203 C 0.2789(3) 0.0572(6) 0.5044(4) 0.119(2) Uiso 1 1 d . . .
H20A H 0.2479 0.0222 0.4897 0.179 Uiso 1 1 calc R . .
H20B H 0.2849 0.0505 0.5505 0.179 Uiso 1 1 calc R . .
H20C H 0.3066 0.0266 0.4843 0.179 Uiso 1 1 calc R . .

loop_
_atom_site_aniso_label
_atom_site_aniso_U_11
_atom_site_aniso_U_22
_atom_site_aniso_U_33
_atom_site_aniso_U_23
_atom_site_aniso_U_13
_atom_site_aniso_U_12
Ag1 0.04220(17) 0.03939(18) 0.04614(17) -0.00178(11) 0.01128(13) -0.00201(11)
Ag2 0.03988(17) 0.04041(18) 0.04338(16) 0.00117(11) 0.00890(12) -0.00019(11)
S1 0.0373(5) 0.0404(5) 0.0464(5) 0.0047(4) 0.0042(4) -0.0043(4)
S2 0.0394(5) 0.0380(5) 0.0528(6) 0.0010(4) 0.0052(4) -0.0046(4)
S3 0.0479(6) 0.0428(6) 0.0534(6) -0.0076(4) 0.0125(4) -0.0089(4)
S4 0.0417(5) 0.0456(6) 0.0416(5) -0.0011(4) 0.0088(4) -0.0092(4)
S5 0.0352(5) 0.0480(6) 0.0392(5) -0.0058(4) 0.0028(4) 0.0050(4)
S6 0.0485(6) 0.0422(6) 0.0533(6) 0.0002(4) 0.0056(5) 0.0066(4)
S7 0.0398(5) 0.0404(5) 0.0514(6) -0.0019(4) 0.0027(4) -0.0039(4)
S8 0.0377(5) 0.0436(5) 0.0374(5) 0.0035(4) 0.0050(4) -0.0036(4)
P1 0.0670(9) 0.0881(11) 0.0593(8) -0.0179(7) 0.0122(7) -0.0183(7)
P2 0.0752(9) 0.0702(9) 0.0534(7) -0.0043(6) 0.0077(6) -0.0069(7)
F11 0.178(5) 0.170(5) 0.082(3) -0.042(3) -0.013(3) -0.010(4)
F12 0.110(4) 0.364(11) 0.272(9) -0.154(8) -0.040(5) 0.098(5)
F13 0.162(5) 0.195(5) 0.090(3) -0.066(3) 0.019(3) -0.006(4)
F14 0.129(4) 0.174(5) 0.137(4) -0.075(4) -0.009(3) 0.040(4)
F15 0.299(8) 0.320(9) 0.196(7) 0.108(7) -0.048(6) -0.225(8)
F16 0.307(8) 0.153(5) 0.185(6) 0.063(5) -0.085(6) -0.113(6)
F21 0.263(7) 0.375(9) 0.207(6) -0.210(6) 0.156(5) -0.218(7)
F22 0.116(4) 0.224(6) 0.437(12) 0.243(8) 0.013(6) 0.014(4)
F23 0.167(5) 0.232(7) 0.203(6) -0.137(5) 0.087(5) -0.051(5)
F24 0.123(5) 0.330(10) 0.396(12) 0.259(10) 0.011(6) -0.006(6)
F25 0.131(4) 0.210(6) 0.132(5) -0.025(4) 0.008(3) -0.080(4)
F26 0.105(3) 0.150(4) 0.086(3) -0.022(3) 0.001(2) -0.043(3)
O1 0.156(6) 0.225(9) 0.144(6) -0.033(6) 0.024(5) -0.012(6)
O2 0.091(4) 0.192(7) 0.210(8) 0.016(6) -0.029(5) 0.020(4)
C11 0.050(2) 0.039(2) 0.0360(19) 0.0077(16) -0.0001(17) -0.0022(16)
C12 0.056(3) 0.057(3) 0.053(3) 0.013(2) -0.012(2) -0.005(2)
C13 0.100(4) 0.068(4) 0.039(2) 0.008(2) -0.017(3) -0.019(3)
C14 0.101(4) 0.066(4) 0.046(3) -0.002(2) 0.016(3) -0.019(3)
C15 0.072(3) 0.066(3) 0.058(3) -0.006(2) 0.019(3) -0.008(3)
C16 0.046(2) 0.063(3) 0.046(2) 0.001(2) 0.0035(19) -0.004(2)
C17 0.044(2) 0.041(2) 0.039(2) 0.0039(16) 0.0026(17) -0.0081(16)
C18 0.038(2) 0.040(2) 0.044(2) 0.0051(17) 0.0017(16) -0.0088(16)
C19 0.043(2) 0.054(3) 0.038(2) 0.0041(17) 0.0010(17) -0.0107(18)
C21 0.038(2) 0.041(2) 0.045(2) 0.0041(17) 0.0041(16) -0.0036(15)
C22 0.061(3) 0.047(3) 0.063(3) 0.011(2) 0.020(2) 0.005(2)
C23 0.081(4) 0.051(3) 0.083(4) -0.012(3) 0.031(3) -0.006(3)
C24 0.092(4) 0.102(5) 0.053(3) -0.018(3) 0.021(3) -0.031(4)
C25 0.086(4) 0.088(4) 0.046(3) 0.018(3) 0.003(3) -0.016(3)
C26 0.061(3) 0.051(3) 0.055(3) 0.016(2) -0.004(2) -0.005(2)
C31 0.043(2) 0.039(2) 0.043(2) -0.0101(16) -0.0001(17) -0.0025(16)
C32 0.062(3) 0.056(3) 0.053(3) 0.003(2) -0.001(2) -0.010(2)
C33 0.080(4) 0.041(3) 0.087(4) -0.004(3) -0.021(3) 0.012(2)
C34 0.073(4) 0.075(4) 0.093(5) -0.026(3) 0.007(3) 0.019(3)
C35 0.078(4) 0.079(4) 0.070(4) -0.001(3) 0.024(3) 0.011(3)
C36 0.060(3) 0.053(3) 0.057(3) 0.004(2) 0.012(2) -0.002(2)
C37 0.068(3) 0.058(3) 0.063(3) -0.023(2) 0.029(2) -0.029(2)
C38 0.050(2) 0.048(3) 0.059(3) -0.014(2) 0.020(2) -0.0204(19)
C39 0.050(2) 0.054(3) 0.054(3) -0.017(2) 0.017(2) -0.0191(19)
C41 0.047(2) 0.048(2) 0.0321(19) 0.0010(16) 0.0079(16) -0.0067(17)
C42 0.070(3) 0.076(4) 0.047(3) -0.015(2) -0.004(2) 0.007(3)
C43 0.110(5) 0.093(5) 0.070(4) -0.032(3) 0.011(4) 0.006(4)
C44 0.094(5) 0.069(4) 0.098(5) -0.017(3) 0.028(4) 0.014(3)
C45 0.053(3) 0.071(4) 0.091(4) 0.007(3) 0.006(3) 0.012(2)
C46 0.059(3) 0.056(3) 0.047(2) 0.001(2) -0.002(2) 0.003(2)
C51 0.043(2) 0.059(3) 0.0282(18) -0.0043(16) 0.0030(16) 0.0013(18)
C52 0.040(2) 0.077(4) 0.066(3) -0.016(3) -0.003(2) -0.001(2)
C53 0.055(3) 0.094(5) 0.073(4) -0.017(3) 0.015(3) -0.015(3)
C54 0.088(4) 0.099(5) 0.056(3) 0.003(3) 0.013(3) -0.045(4)
C55 0.107(5) 0.083(4) 0.069(4) 0.033(3) -0.005(3) -0.020(4)
C56 0.061(3) 0.085(4) 0.061(3) 0.031(3) -0.003(2) -0.005(3)
C57 0.047(2) 0.052(3) 0.045(2) -0.0015(19) 0.0072(18) 0.0093(18)
C58 0.042(2) 0.048(2) 0.049(2) -0.0065(18) 0.0035(18) 0.0057(17)
C59 0.052(3) 0.040(2) 0.067(3) -0.009(2) 0.006(2) 0.0029(18)
C61 0.041(2) 0.040(2) 0.062(3) 0.0060(19) 0.002(2) 0.0044(17)
C62 0.086(4) 0.047(3) 0.077(4) -0.004(2) 0.028(3) 0.001(2)
C63 0.107(5) 0.077(4) 0.098(5) -0.002(4) 0.054(4) 0.010(4)
C64 0.076(4) 0.070(4) 0.110(5) 0.033(4) 0.035(4) 0.008(3)
C65 0.056(3) 0.050(3) 0.099(4) 0.014(3) -0.001(3) -0.004(2)
C66 0.048(3) 0.044(3) 0.069(3) -0.002(2) -0.004(2) 0.0018(18)
C71 0.047(2) 0.046(2) 0.043(2) 0.0081(18) 0.0014(17) -0.0069(17)
C72 0.096(4) 0.061(3) 0.058(3) -0.001(2) 0.031(3) -0.002(3)
C73 0.144(7) 0.093(5) 0.080(5) -0.033(4) 0.035(5) -0.013(5)
C74 0.143(7) 0.133(7) 0.054(3) -0.028(4) 0.034(4) -0.068(5)
C75 0.109(5) 0.126(6) 0.045(3) 0.023(3) -0.004(3) -0.053(4)
C76 0.065(3) 0.074(4) 0.053(3) 0.023(2) -0.008(2) -0.015(2)
C77 0.042(2) 0.051(2) 0.0361(19) 0.0024(17) 0.0007(16) -0.0124(17)
C78 0.041(2) 0.044(2) 0.040(2) 0.0061(17) -0.0021(17) -0.0078(16)
C79 0.045(2) 0.047(2) 0.0311(18) 0.0033(16) 0.0009(16) -0.0056(17)
C81 0.051(2) 0.039(2) 0.0314(18) 0.0076(15) 0.0004(16) -0.0082(16)
C82 0.068(3) 0.062(3) 0.051(3) 0.003(2) -0.010(2) -0.004(2)
C83 0.125(5) 0.070(4) 0.046(3) -0.005(3) -0.022(3) -0.016(4)
C84 0.126(6) 0.072(4) 0.040(3) -0.011(2) 0.017(3) -0.006(4)
C85 0.083(4) 0.071(4) 0.067(3) -0.010(3) 0.029(3) -0.007(3)
C86 0.062(3) 0.055(3) 0.045(2) -0.004(2) 0.011(2) 0.001(2)

loop_
_atom_type_symbol
_atom_type_description
_atom_type_scat_dispersion_real
_atom_type_scat_dispersion_imag
_atom_type_scat_source
C C 0.0181 0.0091 'International Tables Vol C Tables 4.2.6.8 and 6.1.1.4'
H H 0.0000 0.0000 'International Tables Vol C Tables 4.2.6.8 and 6.1.1.4'
O O 0.0492 0.0322 'International Tables Vol C Tables 4.2.6.8 and 6.1.1.4'
F F 0.0727 0.0534 'International Tables Vol C Tables 4.2.6.8 and 6.1.1.4'
P P 0.2955 0.4335 'International Tables Vol C Tables 4.2.6.8 and 6.1.1.4'
S S 0.3331 0.5567 'International Tables Vol C Tables 4.2.6.8 and 6.1.1.4'
Ag Ag 0.1306 4.2820 'International Tables Vol C Tables 4.2.6.8 and 6.1.1.4'

loop_
_geom_angle_atom_site_label_1
_geom_angle_atom_site_label_2
_geom_angle_atom_site_label_3
_geom_angle_site_symmetry_1
_geom_angle_site_symmetry_2
_geom_angle_site_symmetry_3
_geom_angle
_geom_angle_publ_flag
S3 AG1 S5 . . . 116.02(3) y
S3 AG1 S2 . . 2_645 116.47(4) y
S5 AG1 S2 . . 2_645 107.57(3) y
S3 AG1 S1 . . . 105.92(4) y
S5 AG1 S1 . . . 105.17(4) y
S2 AG1 S1 2_645 . . 104.43(3) y
S6 AG2 S8 1_545 . 2 128.56(4) y
S6 AG2 S4 1_545 . . 108.59(4) y
S8 AG2 S4 2 . . 99.03(3) y
S6 AG2 S7 1_545 . . 107.13(4) y
S8 AG2 S7 2 . . 103.72(3) y
S4 AG2 S7 . . . 108.53(3) y
C11 S1 C17 . . . 104.5(2) y
C11 S1 AG1 . . . 105.99(13) y
C17 S1 AG1 . . . 104.09(13) y
C21 S2 C19 . . . 104.0(2) y
C21 S2 AG1 . . 2_655 104.71(13) y
C19 S2 AG1 . . 2_655 110.39(13) y
C31 S3 C37 . . . 104.7(2) y
C31 S3 AG1 . . . 106.67(13) y
C37 S3 AG1 . . . 110.84(15) y
C41 S4 C39 . . . 104.5(2) y
C41 S4 AG2 . . . 105.81(14) y
C39 S4 AG2 . . . 103.63(15) y
C51 S5 C57 . . . 105.9(2) y
C51 S5 AG1 . . . 102.19(14) y
C57 S5 AG1 . . . 108.04(14) y
C61 S6 C59 . . . 102.7(2) y
C61 S6 AG2 . . 1_565 100.84(14) y
C59 S6 AG2 . . 1_565 107.70(15) y
C71 S7 C77 . . . 104.1(2) y
C71 S7 AG2 . . . 102.72(14) y
C77 S7 AG2 . . . 107.86(13) y
C81 S8 C79 . . . 103.73(19) y
C81 S8 AG2 . . 2_545 111.35(13) y
C79 S8 AG2 . . 2_545 103.09(13) y
F12 P1 F15 . . . 90.0(5) y
F12 P1 F16 . . . 89.9(5) y
F15 P1 F16 . . . 175.4(5) y
F12 P1 F11 . . . 85.7(4) y
F15 P1 F11 . . . 90.7(4) y
F16 P1 F11 . . . 93.9(4) y
F12 P1 F14 . . . 178.9(4) y
F15 P1 F14 . . . 90.1(5) y
F16 P1 F14 . . . 90.1(4) y
F11 P1 F14 . . . 93.2(3) y
F12 P1 F13 . . . 93.6(4) y
F15 P1 F13 . . . 88.0(4) y
F16 P1 F13 . . . 87.4(4) y
F11 P1 F13 . . . 178.5(3) y
F14 P1 F13 . . . 87.5(3) y
F22 P2 F23 . . . 92.5(5) y
F22 P2 F24 . . . 175.9(7) y
F23 P2 F24 . . . 91.1(5) y
F22 P2 F21 . . . 91.2(6) y
F23 P2 F21 . . . 176.3(6) y
F24 P2 F21 . . . 85.2(5) y
F22 P2 F25 . . . 88.6(4) y
F23 P2 F25 . . . 86.8(3) y
F24 P2 F25 . . . 89.7(4) y
F21 P2 F25 . . . 92.7(3) y
F22 P2 F26 . . . 93.3(3) y
F23 P2 F26 . . . 96.9(3) y
F24 P2 F26 . . . 88.2(4) y
F21 P2 F26 . . . 83.5(3) y
F25 P2 F26 . . . 175.8(3) y
C16 C11 C12 . . . 119.9(4) y
C16 C11 S1 . . . 124.0(3) y
C12 C11 S1 . . . 116.0(4) y
C11 C12 C13 . . . 119.7(5) y
C11 C12 H12 . . . 120.1 ?
C13 C12 H12 . . . 120.1 ?
C12 C13 C14 . . . 120.8(5) y
C12 C13 H13 . . . 119.6 ?
C14 C13 H13 . . . 119.6 ?
C15 C14 C13 . . . 118.3(5) y
C15 C14 H14 . . . 120.8 ?
C13 C14 H14 . . . 120.8 ?
C14 C15 C16 . . . 121.3(5) y
C14 C15 H15 . . . 119.3 ?
C16 C15 H15 . . . 119.3 ?
C15 C16 C11 . . . 119.9(4) y
C15 C16 H16 . . . 120 ?
C11 C16 H16 . . . 120 ?
C18 C17 S1 . . . 112.0(3) y
C18 C17 H17A . . . 109.2 ?
S1 C17 H17A . . . 109.2 ?
C18 C17 H17B . . . 109.2 ?
S1 C17 H17B . . . 109.2 ?
H17A C17 H17B . . . 107.9 ?
C17 C18 C19 . . . 110.6(3) y
C17 C18 H18A . . . 109.5 ?
C19 C18 H18A . . . 109.5 ?
C17 C18 H18B . . . 109.5 ?
C19 C18 H18B . . . 109.5 ?
H18A C18 H18B . . . 108.1 ?
C18 C19 S2 . . . 111.8(3) y
C18 C19 H19A . . . 109.3 ?
S2 C19 H19A . . . 109.3 ?
C18 C19 H19B . . . 109.3 ?
S2 C19 H19B . . . 109.3 ?
H19A C19 H19B . . . 107.9 ?
C26 C21 C22 . . . 119.6(4) y
C26 C21 S2 . . . 116.6(4) y
C22 C21 S2 . . . 123.8(3) y
C23 C22 C21 . . . 119.5(5) y
C23 C22 H22 . . . 120.2 ?
C21 C22 H22 . . . 120.2 ?
C22 C23 C24 . . . 122.3(5) y
C22 C23 H23 . . . 118.8 ?
C24 C23 H23 . . . 118.8 ?
C23 C24 C25 . . . 118.0(5) y
C23 C24 H24 . . . 121 ?
C25 C24 H24 . . . 121 ?
C26 C25 C24 . . . 119.9(5) y
C26 C25 H25 . . . 120 ?
C24 C25 H25 . . . 120 ?
C21 C26 C25 . . . 120.5(5) y
C21 C26 H26 . . . 119.7 ?
C25 C26 H26 . . . 119.7 ?
C36 C31 C32 . . . 119.4(4) y
C36 C31 S3 . . . 115.5(3) y
C32 C31 S3 . . . 125.1(4) y
C31 C32 C33 . . . 118.7(5) y
C31 C32 H32 . . . 120.7 ?
C33 C32 H32 . . . 120.7 ?
C34 C33 C32 . . . 121.7(5) y
C34 C33 H33 . . . 119.2 ?
C32 C33 H33 . . . 119.2 ?
C33 C34 C35 . . . 118.3(5) y
C33 C34 H34 . . . 120.9 ?
C35 C34 H34 . . . 120.9 ?
C36 C35 C34 . . . 120.9(6) y
C36 C35 H35 . . . 119.6 ?
C34 C35 H35 . . . 119.6 ?
C35 C36 C31 . . . 121.1(5) y
C35 C36 H36 . . . 119.5 ?
C31 C36 H36 . . . 119.5 ?
C38 C37 S3 . . . 111.5(3) y
C38 C37 H37A . . . 109.3 ?
S3 C37 H37A . . . 109.3 ?
C38 C37 H37B . . . 109.3 ?
S3 C37 H37B . . . 109.3 ?
H37A C37 H37B . . . 108 ?
C37 C38 C39 . . . 109.1(4) y
C37 C38 H38A . . . 109.9 ?
C39 C38 H38A . . . 109.9 ?
C37 C38 H38B . . . 109.9 ?
C39 C38 H38B . . . 109.9 ?
H38A C38 H38B . . . 108.3 ?
C38 C39 S4 . . . 110.8(3) y
C38 C39 H39A . . . 109.5 ?
S4 C39 H39A . . . 109.5 ?
C38 C39 H39B . . . 109.5 ?
S4 C39 H39B . . . 109.5 ?
H39A C39 H39B . . . 108.1 ?
C46 C41 C42 . . . 120.2(4) y
C46 C41 S4 . . . 124.1(3) y
C42 C41 S4 . . . 115.7(4) y
C43 C42 C41 . . . 120.1(5) y
C43 C42 H42 . . . 120 ?
C41 C42 H42 . . . 120 ?
C42 C43 C44 . . . 121.1(6) y
C42 C43 H43 . . . 119.4 ?
C44 C43 H43 . . . 119.4 ?
C45 C44 C43 . . . 118.9(6) y
C45 C44 H44 . . . 120.6 ?
C43 C44 H44 . . . 120.6 ?
C44 C45 C46 . . . 120.8(5) y
C44 C45 H45 . . . 119.6 ?
C46 C45 H45 . . . 119.6 ?
C41 C46 C45 . . . 119.0(5) y
C41 C46 H46 . . . 120.5 ?
C45 C46 H46 . . . 120.5 ?
C52 C51 C56 . . . 118.1(5) y
C52 C51 S5 . . . 125.8(4) y
C56 C51 S5 . . . 116.0(3) y
C53 C52 C51 . . . 121.3(6) y
C53 C52 H52 . . . 119.3 ?
C51 C52 H52 . . . 119.3 ?
C52 C53 C54 . . . 120.8(6) y
C52 C53 H53 . . . 119.6 ?
C54 C53 H53 . . . 119.6 ?
C55 C54 C53 . . . 118.6(5) y
C55 C54 H54 . . . 120.7 ?
C53 C54 H54 . . . 120.7 ?
C54 C55 C56 . . . 122.0(6) y
C54 C55 H55 . . . 119 ?
C56 C55 H55 . . . 119 ?
C55 C56 C51 . . . 119.1(5) y
C55 C56 H56 . . . 120.5 ?
C51 C56 H56 . . . 120.5 ?
C58 C57 S5 . . . 112.2(3) y
C58 C57 H57A . . . 109.2 ?
S5 C57 H57A . . . 109.2 ?
C58 C57 H57B . . . 109.2 ?
S5 C57 H57B . . . 109.2 ?
H57A C57 H57B . . . 107.9 ?
C57 C58 C59 . . . 113.8(4) y
C57 C58 H58A . . . 108.8 ?
C59 C58 H58A . . . 108.8 ?
C57 C58 H58B . . . 108.8 ?
C59 C58 H58B . . . 108.8 ?
H58A C58 H58B . . . 107.7 ?
C58 C59 S6 . . . 113.1(3) y
C58 C59 H59A . . . 109 ?
S6 C59 H59A . . . 109 ?
C58 C59 H59B . . . 109 ?
S6 C59 H59B . . . 109 ?
H59A C59 H59B . . . 107.8 ?
C62 C61 C66 . . . 121.1(5) y
C62 C61 S6 . . . 121.4(4) y
C66 C61 S6 . . . 117.3(4) y
C61 C62 C63 . . . 119.5(5) y
C61 C62 H62 . . . 120.2 ?
C63 C62 H62 . . . 120.2 ?
C62 C63 C64 . . . 119.9(6) y
C62 C63 H63 . . . 120.1 ?
C64 C63 H63 . . . 120.1 ?
C65 C64 C63 . . . 118.7(6) y
C65 C64 H64 . . . 120.7 ?
C63 C64 H64 . . . 120.7 ?
C64 C65 C66 . . . 121.9(6) y
C64 C65 H65 . . . 119.1 ?
C66 C65 H65 . . . 119.1 ?
C61 C66 C65 . . . 119.0(5) y
C61 C66 H66 . . . 120.5 ?
C65 C66 H66 . . . 120.5 ?
C72 C71 C76 . . . 119.3(5) y
C72 C71 S7 . . . 124.1(4) y
C76 C71 S7 . . . 116.7(4) y
C73 C72 C71 . . . 119.7(6) y
C73 C72 H72 . . . 120.1 ?
C71 C72 H72 . . . 120.1 ?
C72 C73 C74 . . . 120.4(7) y
C72 C73 H73 . . . 119.8 ?
C74 C73 H73 . . . 119.8 ?
C75 C74 C73 . . . 120.1(6) y
C75 C74 H74 . . . 119.9 ?
C73 C74 H74 . . . 119.9 ?
C74 C75 C76 . . . 120.9(6) y
C74 C75 H75 . . . 119.5 ?
C76 C75 H75 . . . 119.5 ?
C71 C76 C75 . . . 119.4(6) y
C71 C76 H76 . . . 120.3 ?
C75 C76 H76 . . . 120.3 ?
C78 C77 S7 . . . 112.0(3) y
C78 C77 H77A . . . 109.2 ?
S7 C77 H77A . . . 109.2 ?
C78 C77 H77B . . . 109.2 ?
S7 C77 H77B . . . 109.2 ?
H77A C77 H77B . . . 107.9 ?
C77 C78 C79 . . . 110.0(3) y
C77 C78 H78A . . . 109.7 ?
C79 C78 H78A . . . 109.7 ?
C77 C78 H78B . . . 109.7 ?
C79 C78 H78B . . . 109.7 ?
H78A C78 H78B . . . 108.2 ?
C78 C79 S8 . . . 112.0(3) y
C78 C79 H79A . . . 109.2 ?
S8 C79 H79A . . . 109.2 ?
C78 C79 H79B . . . 109.2 ?
S8 C79 H79B . . . 109.2 ?
H79A C79 H79B . . . 107.9 ?
C82 C81 C86 . . . 119.8(4) y
C82 C81 S8 . . . 116.8(4) y
C86 C81 S8 . . . 123.4(3) y
C81 C82 C83 . . . 119.8(5) y
C81 C82 H82 . . . 120.1 ?
C83 C82 H82 . . . 120.1 ?
C82 C83 C84 . . . 120.0(5) y
C82 C83 H83 . . . 120 ?
C84 C83 H83 . . . 120 ?
C85 C84 C83 . . . 120.1(5) y
C85 C84 H84 . . . 119.9 ?
C83 C84 H84 . . . 119.9 ?
C84 C85 C86 . . . 120.1(6) y
C84 C85 H85 . . . 120 ?
C86 C85 H85 . . . 120 ?
C85 C86 C81 . . . 120.2(5) y
C85 C86 H86 . . . 119.9 ?
C81 C86 H86 . . . 119.9 ?
C102 C101 H10A . . . 109.5 ?
C102 C101 H10B . . . 109.5 ?
H10A C101 H10B . . . 109.5 ?
C102 C101 H10C . . . 109.5 ?
H10A C101 H10C . . . 109.5 ?
H10B C101 H10C . . . 109.5 ?
O1 C102 C101 . . . 110.1(10) y
O1 C102 C103 . . . 123.6(10) y
C101 C102 C103 . . . 125.4(10) y
C102 C103 H10D . . . 109.5 ?
C102 C103 H10E . . . 109.5 ?
H10D C103 H10E . . . 109.5 ?
C102 C103 H10F . . . 109.5 ?
H10D C103 H10F . . . 109.5 ?
H10E C103 H10F . . . 109.5 ?
C202 C201 H202 . . . 109.5 ?
C202 C201 H203 . . . 109.5 ?
H202 C201 H203 . . . 109.5 ?
C202 C201 H201 . . . 109.5 ?
H202 C201 H201 . . . 109.5 ?
H203 C201 H201 . . . 109.5 ?
O2 C202 C201 . . . 126.8(9) y
O2 C202 C203 . . . 118.5(8) y
C201 C202 C203 . . . 114.6(8) y
C202 C203 H20A . . . 109.5 ?
C202 C203 H20B . . . 109.5 ?
H20A C203 H20B . . . 109.5 ?
C202 C203 H20C . . . 109.5 ?
H20A C203 H20C . . . 109.5 ?
H20B C203 H20C . . . 109.5 ?

loop_
_geom_bond_atom_site_label_1
_geom_bond_atom_site_label_2
_geom_bond_site_symmetry_1
_geom_bond_site_symmetry_2
_geom_bond_distance
_geom_bond_publ_flag
Ag1 S3 . . 2.5379(11) y
Ag1 S5 . . 2.5647(10) y
Ag1 S2 . 2_645 2.5839(11) y
Ag1 S1 . . 2.5964(10) y
Ag2 S6 . 1_545 2.5408(11) y
Ag2 S8 . 2 2.5766(10) y
Ag2 S4 . . 2.5887(10) y
Ag2 S7 . . 2.5970(11) y
S1 C11 . . 1.784(4) y
S1 C17 . . 1.807(4) y
S2 C21 . . 1.779(4) y
S2 C19 . . 1.817(4) y
S2 Ag1 . 2_655 2.5839(11) y
S3 C31 . . 1.783(4) y
S3 C37 . . 1.805(5) y
S4 C41 . . 1.778(4) y
S4 C39 . . 1.816(4) y
S5 C51 . . 1.776(5) y
S5 C57 . . 1.815(4) y
S6 C61 . . 1.792(5) y
S6 C59 . . 1.808(5) y
S6 Ag2 . 1_565 2.5408(11) y
S7 C71 . . 1.768(5) y
S7 C77 . . 1.808(4) y
S8 C81 . . 1.778(4) y
S8 C79 . . 1.808(4) y
S8 Ag2 . 2_545 2.5766(10) y
P1 F12 . . 1.483(6) y
P1 F15 . . 1.488(6) y
P1 F16 . . 1.491(6) y
P1 F11 . . 1.548(5) y
P1 F14 . . 1.564(5) y
P1 F13 . . 1.585(5) y
P2 F22 . . 1.450(5) y
P2 F23 . . 1.478(5) y
P2 F24 . . 1.494(7) y
P2 F21 . . 1.518(6) y
P2 F25 . . 1.552(5) y
P2 F26 . . 1.570(4) y
O1 C102 . . 1.214(11) y
O2 C202 . . 1.185(9) y
C11 C16 . . 1.381(6) y
C11 C12 . . 1.384(6) y
C12 C13 . . 1.387(8) y
C12 H12 . . 0.94 ?
C13 C14 . . 1.397(9) y
C13 H13 . . 0.94 ?
C14 C15 . . 1.380(8) y
C14 H14 . . 0.94 ?
C15 C16 . . 1.381(7) y
C15 H15 . . 0.94 ?
C16 H16 . . 0.94 ?
C17 C18 . . 1.521(5) y
C17 H17a . . 0.98 ?
C17 H17b . . 0.98 ?
C18 C19 . . 1.524(5) y
C18 H18a . . 0.98 ?
C18 H18b . . 0.98 ?
C19 H19a . . 0.98 ?
C19 H19b . . 0.98 ?
C21 C26 . . 1.375(6) y
C21 C22 . . 1.396(6) y
C22 C23 . . 1.354(7) y
C22 H22 . . 0.94 ?
C23 C24 . . 1.371(9) y
C23 H23 . . 0.94 ?
C24 C25 . . 1.410(9) y
C24 H24 . . 0.94 ?
C25 C26 . . 1.375(8) y
C25 H25 . . 0.94 ?
C26 H26 . . 0.94 ?
C31 C36 . . 1.377(6) y
C31 C32 . . 1.381(6) y
C32 C33 . . 1.390(7) y
C32 H32 . . 0.94 ?
C33 C34 . . 1.365(9) y
C33 H33 . . 0.94 ?
C34 C35 . . 1.386(9) y
C34 H34 . . 0.94 ?
C35 C36 . . 1.348(7) y
C35 H35 . . 0.94 ?
C36 H36 . . 0.94 ?
C37 C38 . . 1.525(6) y
C37 H37a . . 0.98 ?
C37 H37b . . 0.98 ?
C38 C39 . . 1.529(6) y
C38 H38a . . 0.98 ?
C38 H38b . . 0.98 ?
C39 H39a . . 0.98 ?
C39 H39b . . 0.98 ?
C41 C46 . . 1.370(6) y
C41 C42 . . 1.393(6) y
C42 C43 . . 1.353(8) y
C42 H42 . . 0.94 ?
C43 C44 . . 1.386(9) y
C43 H43 . . 0.94 ?
C44 C45 . . 1.372(9) y
C44 H44 . . 0.94 ?
C45 C46 . . 1.401(7) y
C45 H45 . . 0.94 ?
C46 H46 . . 0.94 ?
C51 C52 . . 1.382(6) y
C51 C56 . . 1.393(7) y
C52 C53 . . 1.355(8) y
C52 H52 . . 0.94 ?
C53 C54 . . 1.368(9) y
C53 H53 . . 0.94 ?
C54 C55 . . 1.359(9) y
C54 H54 . . 0.94 ?
C55 C56 . . 1.378(8) y
C55 H55 . . 0.94 ?
C56 H56 . . 0.94 ?
C57 C58 . . 1.502(6) y
C57 H57a . . 0.98 ?
C57 H57b . . 0.98 ?
C58 C59 . . 1.526(6) y
C58 H58a . . 0.98 ?
C58 H58b . . 0.98 ?
C59 H59a . . 0.98 ?
C59 H59b . . 0.98 ?
C61 C62 . . 1.361(7) y
C61 C66 . . 1.379(6) y
C62 C63 . . 1.390(8) y
C62 H62 . . 0.94 ?
C63 C64 . . 1.413(9) y
C63 H63 . . 0.94 ?
C64 C65 . . 1.349(9) y
C64 H64 . . 0.94 ?
C65 C66 . . 1.383(7) y
C65 H65 . . 0.94 ?
C66 H66 . . 0.94 ?
C71 C72 . . 1.376(7) y
C71 C76 . . 1.394(6) y
C72 C73 . . 1.374(8) y
C72 H72 . . 0.94 ?
C73 C74 . . 1.389(11) y
C73 H73 . . 0.94 ?
C74 C75 . . 1.325(11) y
C74 H74 . . 0.94 ?
C75 C76 . . 1.395(9) y
C75 H75 . . 0.94 ?
C76 H76 . . 0.94 ?
C77 C78 . . 1.523(5) y
C77 H77a . . 0.98 ?
C77 H77b . . 0.98 ?
C78 C79 . . 1.534(5) y
C78 H78a . . 0.98 ?
C78 H78b . . 0.98 ?
C79 H79a . . 0.98 ?
C79 H79b . . 0.98 ?
C81 C82 . . 1.380(6) y
C81 C86 . . 1.386(6) y
C82 C83 . . 1.385(8) y
C82 H82 . . 0.94 ?
C83 C84 . . 1.391(9) y
C83 H83 . . 0.94 ?
C84 C85 . . 1.362(8) y
C84 H84 . . 0.94 ?
C85 C86 . . 1.385(7) y
C85 H85 . . 0.94 ?
C86 H86 . . 0.94 ?
C101 C102 . . 1.400(13) y
C101 H10a . . 0.97 ?
C101 H10b . . 0.97 ?
C101 H10c . . 0.97 ?
C102 C103 . . 1.459(13) y
C103 H10d . . 0.97 ?
C103 H10e . . 0.97 ?
C103 H10f . . 0.97 ?
C201 C202 . . 1.37(1) y
C201 H202 . . 0.97 ?
C201 H203 . . 0.97 ?
C201 H201 . . 0.97 ?
C202 C203 . . 1.403(10) y
C203 H20a . . 0.97 ?
C203 H20b . . 0.97 ?
C203 H20c . . 0.97 ?

loop_
_geom_torsion_atom_site_label_1
_geom_torsion_atom_site_label_2
_geom_torsion_atom_site_label_3
_geom_torsion_atom_site_label_4
_geom_torsion_site_symmetry_1
_geom_torsion_site_symmetry_2
_geom_torsion_site_symmetry_3
_geom_torsion_site_symmetry_4
_geom_torsion
_geom_torsion_publ_flag
S3 AG1 S1 C11 . . . . -41.02(14) ?
S5 AG1 S1 C11 . . . . -164.39(14) ?
S2 AG1 S1 C11 2_645 . . . 82.49(14) ?
S3 AG1 S1 C17 . . . . -150.95(15) ?
S5 AG1 S1 C17 . . . . 85.68(15) ?
S2 AG1 S1 C17 2_645 . . . -27.44(15) ?
S5 AG1 S3 C31 . . . . -147.41(15) ?
S2 AG1 S3 C31 2_645 . . . -19.22(16) ?
S1 AG1 S3 C31 . . . . 96.35(16) ?
S5 AG1 S3 C37 . . . . -33.9(2) ?
S2 AG1 S3 C37 2_645 . . . 94.2(2) ?
S1 AG1 S3 C37 . . . . -150.2(2) ?
S6 AG2 S4 C41 1_545 . . . 14.90(15) ?
S8 AG2 S4 C41 2 . . . 150.91(14) ?
S7 AG2 S4 C41 . . . . -101.24(14) ?
S6 AG2 S4 C39 1_545 . . . -94.73(17) ?
S8 AG2 S4 C39 2 . . . 41.28(17) ?
S7 AG2 S4 C39 . . . . 149.14(17) ?
S3 AG1 S5 C51 . . . . 30.02(14) ?
S2 AG1 S5 C51 2_645 . . . -102.42(14) ?
S1 AG1 S5 C51 . . . . 146.68(14) ?
S3 AG1 S5 C57 . . . . -81.38(16) ?
S2 AG1 S5 C57 2_645 . . . 146.18(16) ?
S1 AG1 S5 C57 . . . . 35.28(16) ?
S6 AG2 S7 C71 1_545 . . . -70.57(15) ?
S8 AG2 S7 C71 2 . . . 151.12(15) ?
S4 AG2 S7 C71 . . . . 46.50(15) ?
S6 AG2 S7 C77 1_545 . . . 39.01(16) ?
S8 AG2 S7 C77 2 . . . -99.30(16) ?
S4 AG2 S7 C77 . . . . 156.09(16) ?
C17 S1 C11 C16 . . . . 26.0(4) ?
AG1 S1 C11 C16 . . . . -83.6(4) ?
C17 S1 C11 C12 . . . . -156.6(3) ?
AG1 S1 C11 C12 . . . . 93.7(3) ?
C16 C11 C12 C13 . . . . -0.8(7) ?
S1 C11 C12 C13 . . . . -178.2(4) ?
C11 C12 C13 C14 . . . . 0.1(8) ?
C12 C13 C14 C15 . . . . -0.3(8) ?
C13 C14 C15 C16 . . . . 1.3(8) ?
C14 C15 C16 C11 . . . . -2.0(8) ?
C12 C11 C16 C15 . . . . 1.7(7) ?
S1 C11 C16 C15 . . . . 179.0(4) ?
C11 S1 C17 C18 . . . . 68.7(3) ?
AG1 S1 C17 C18 . . . . 179.7(3) ?
S1 C17 C18 C19 . . . . -178.7(3) ?
C17 C18 C19 S2 . . . . 175.0(3) ?
C21 S2 C19 C18 . . . . -63.2(3) ?
AG1 S2 C19 C18 2_655 . . . -175.0(3) ?
C19 S2 C21 C26 . . . . 151.9(3) ?
AG1 S2 C21 C26 2_655 . . . -92.2(3) ?
C19 S2 C21 C22 . . . . -28.4(4) ?
AG1 S2 C21 C22 2_655 . . . 87.5(4) ?
C26 C21 C22 C23 . . . . -1.2(7) ?
S2 C21 C22 C23 . . . . 179.1(4) ?
C21 C22 C23 C24 . . . . 3.4(9) ?
C22 C23 C24 C25 . . . . -4.1(8) ?
C23 C24 C25 C26 . . . . 2.5(9) ?
C22 C21 C26 C25 . . . . -0.2(7) ?
S2 C21 C26 C25 . . . . 179.5(4) ?
C24 C25 C26 C21 . . . . -0.4(8) ?
C37 S3 C31 C36 . . . . 162.8(3) ?
AG1 S3 C31 C36 . . . . -79.6(3) ?
C37 S3 C31 C32 . . . . -18.6(4) ?
AG1 S3 C31 C32 . . . . 98.9(4) ?
C36 C31 C32 C33 . . . . -1.8(7) ?
S3 C31 C32 C33 . . . . 179.7(4) ?
C31 C32 C33 C34 . . . . 1.6(8) ?
C32 C33 C34 C35 . . . . -0.3(9) ?
C33 C34 C35 C36 . . . . -0.8(9) ?
C34 C35 C36 C31 . . . . 0.5(9) ?
C32 C31 C36 C35 . . . . 0.8(7) ?
S3 C31 C36 C35 . . . . 179.5(4) ?
C31 S3 C37 C38 . . . . -70.9(4) ?
AG1 S3 C37 C38 . . . . 174.5(3) ?
S3 C37 C38 C39 . . . . 176.6(3) ?
C37 C38 C39 S4 . . . . 180.0(3) ?
C41 S4 C39 C38 . . . . 67.1(4) ?
AG2 S4 C39 C38 . . . . 177.8(3) ?
C39 S4 C41 C46 . . . . 24.5(4) ?
AG2 S4 C41 C46 . . . . -84.6(4) ?
C39 S4 C41 C42 . . . . -155.5(4) ?
AG2 S4 C41 C42 . . . . 95.5(4) ?
C46 C41 C42 C43 . . . . 0.2(8) ?
S4 C41 C42 C43 . . . . -179.8(5) ?
C41 C42 C43 C44 . . . . -1.2(9) ?
C42 C43 C44 C45 . . . . 0.8(10) ?
C43 C44 C45 C46 . . . . 0.4(10) ?
C42 C41 C46 C45 . . . . 0.9(7) ?
S4 C41 C46 C45 . . . . -179.0(4) ?
C44 C45 C46 C41 . . . . -1.3(9) ?
C57 S5 C51 C52 . . . . 4.8(5) ?
AG1 S5 C51 C52 . . . . -108.2(4) ?
C57 S5 C51 C56 . . . . -178.8(4) ?
AG1 S5 C51 C56 . . . . 68.2(4) ?
C56 C51 C52 C53 . . . . 1.8(8) ?
S5 C51 C52 C53 . . . . 178.1(4) ?
C51 C52 C53 C54 . . . . -3.0(9) ?
C52 C53 C54 C55 . . . . 2.9(9) ?
C53 C54 C55 C56 . . . . -2.0(10) ?
C54 C55 C56 C51 . . . . 0.8(9) ?
C52 C51 C56 C55 . . . . -0.6(8) ?
S5 C51 C56 C55 . . . . -177.3(5) ?
C51 S5 C57 C58 . . . . 77.8(4) ?
AG1 S5 C57 C58 . . . . -173.3(3) ?
S5 C57 C58 C59 . . . . 173.0(3) ?
C57 C58 C59 S6 . . . . 69.9(5) ?
C61 S6 C59 C58 . . . . 66.7(4) ?
AG2 S6 C59 C58 1_565 . . . 172.6(3) ?
C59 S6 C61 C62 . . . . 62.0(5) ?
AG2 S6 C61 C62 1_565 . . . -49.1(4) ?
C59 S6 C61 C66 . . . . -123.9(4) ?
AG2 S6 C61 C66 1_565 . . . 125.0(3) ?
C66 C61 C62 C63 . . . . 1.7(9) ?
S6 C61 C62 C63 . . . . 175.6(5) ?
C61 C62 C63 C64 . . . . -1.7(10) ?
C62 C63 C64 C65 . . . . -0.2(10) ?
C63 C64 C65 C66 . . . . 1.4(9) ?
C62 C61 C66 C65 . . . . -0.3(7) ?
S6 C61 C66 C65 . . . . -174.4(4) ?
C64 C65 C66 C61 . . . . -1.3(8) ?
C77 S7 C71 C72 . . . . -25.4(5) ?
AG2 S7 C71 C72 . . . . 87.0(4) ?
C77 S7 C71 C76 . . . . 153.6(4) ?
AG2 S7 C71 C76 . . . . -94.1(4) ?
C76 C71 C72 C73 . . . . -1.0(9) ?
S7 C71 C72 C73 . . . . 177.9(5) ?
C71 C72 C73 C74 . . . . 4.4(12) ?
C72 C73 C74 C75 . . . . -4.9(12) ?
C73 C74 C75 C76 . . . . 2.1(12) ?
C72 C71 C76 C75 . . . . -1.7(8) ?
S7 C71 C76 C75 . . . . 179.4(4) ?
C74 C75 C76 C71 . . . . 1.2(10) ?
C71 S7 C77 C78 . . . . -64.5(4) ?
AG2 S7 C77 C78 . . . . -173.2(3) ?
S7 C77 C78 C79 . . . . 179.8(3) ?
C77 C78 C79 S8 . . . . 179.7(3) ?
C81 S8 C79 C78 . . . . 67.3(3) ?
AG2 S8 C79 C78 2_545 . . . -176.5(3) ?
C79 S8 C81 C82 . . . . -153.7(4) ?
AG2 S8 C81 C82 2_545 . . . 96.0(3) ?
C79 S8 C81 C86 . . . . 27.1(4) ?
AG2 S8 C81 C86 2_545 . . . -83.1(4) ?
C86 C81 C82 C83 . . . . 0.3(7) ?
S8 C81 C82 C83 . . . . -178.9(4) ?
C81 C82 C83 C84 . . . . -0.9(9) ?
C82 C83 C84 C85 . . . . -0.7(10) ?
C83 C84 C85 C86 . . . . 2.5(9) ?
C84 C85 C86 C81 . . . . -3.2(8) ?
C82 C81 C86 C85 . . . . 1.8(7) ?
S8 C81 C86 C85 . . . . -179.1(4) ?
